data_4118864
loop_
_publ_author_name
'Kevin J. T. Noonan'
'Kristina M. Hugar'
'Henry A. Kostalik'
'Emil B. Lobkovsky'
'H\'ector D. Abru\~na'
'Geoffrey W. Coates'

_publ_section_title
;
 Phosphonium-Functionalized Polyethylene: A New Class of Base-Stable
 Alkaline Anion Exchange Membranes
;
_journal_name_full 'Journal of the American Chemical Society'
_journal_page_first 18161
_journal_page_last 18164
_journal_paper_doi 10.1021/ja307466s
_journal_volume 134
_journal_year 2012
_chemical_formula_moiety 'C28 H56 N4 P, (HOCH3)3, OCH3 '
_chemical_formula_sum 'C32 H71 N4 O4 P'
_chemical_formula_weight 606.90
_chemical_name_systematic
; 
 ? 
;
_space_group_IT_number 14
_symmetry_cell_setting monoclinic
_symmetry_space_group_name_Hall '-P 2yn'
_symmetry_space_group_name_H-M 'P 1 21/n 1'
_atom_sites_solution_hydrogens mixed
_atom_sites_solution_primary direct
_atom_sites_solution_secondary difmap
_audit_creation_method SHELXL-97
_cell_angle_alpha 90.00
_cell_angle_beta 92.789(7)
_cell_angle_gamma 90.00
_cell_formula_units_Z 4
_cell_length_a 11.967(2)
_cell_length_b 14.415(2)
_cell_length_c 22.293(4)
_cell_measurement_reflns_used 9932
_cell_measurement_temperature 173(2)
_cell_measurement_theta_max 28.81
_cell_measurement_theta_min 2.31
_cell_volume 3841.1(11)
_computing_cell_refinement 'Bruker SAINT+'
_computing_data_collection 'Bruker APEX2'
_computing_data_reduction 'Bruker SAINT+'
_computing_molecular_graphics 'Bruker SHELXTL'
_computing_publication_material 'Bruker SHELXTL'
_computing_structure_refinement 'SHELXL-97 (Sheldrick, 1997)'
_computing_structure_solution 'SHELXS-97 (Sheldrick, 1990)'
_diffrn_ambient_temperature 173(2)
_diffrn_measured_fraction_theta_full 1.000
_diffrn_measured_fraction_theta_max 1.000
_diffrn_measurement_device_type 'Bruker X8 APEX II diffractometer'
_diffrn_measurement_method 'phi and omega scans'
_diffrn_radiation_monochromator graphite
_diffrn_radiation_source 'fine-focus sealed tube'
_diffrn_radiation_type MoK\a
_diffrn_radiation_wavelength 0.71073
_diffrn_reflns_av_R_equivalents 0.0312
_diffrn_reflns_av_sigmaI/netI 0.0315
_diffrn_reflns_limit_h_max 15
_diffrn_reflns_limit_h_min -15
_diffrn_reflns_limit_k_max 13
_diffrn_reflns_limit_k_min -19
_diffrn_reflns_limit_l_max 29
_diffrn_reflns_limit_l_min -29
_diffrn_reflns_number 38576
_diffrn_reflns_theta_full 28.28
_diffrn_reflns_theta_max 28.28
_diffrn_reflns_theta_min 1.68
_diffrn_standards_number 0
_exptl_absorpt_coefficient_mu 0.107
_exptl_absorpt_correction_T_max 0.9893
_exptl_absorpt_correction_T_min 0.9384
_exptl_absorpt_correction_type multi-scan
_exptl_absorpt_process_details SADABS
_exptl_crystal_colour colourless
_exptl_crystal_density_diffrn 1.049
_exptl_crystal_description plate
_exptl_crystal_F_000 1352
_exptl_crystal_size_max 0.60
_exptl_crystal_size_mid 0.25
_exptl_crystal_size_min 0.10
_refine_diff_density_max 0.620
_refine_diff_density_min -0.294
_refine_diff_density_rms 0.044
_refine_ls_extinction_method none
_refine_ls_goodness_of_fit_ref 1.030
_refine_ls_hydrogen_treatment mixed
_refine_ls_matrix_type full
_refine_ls_number_parameters 599
_refine_ls_number_reflns 9528
_refine_ls_number_restraints 0
_refine_ls_restrained_S_all 1.030
_refine_ls_R_factor_all 0.0683
_refine_ls_R_factor_gt 0.0470
_refine_ls_shift/su_max 0.045
_refine_ls_shift/su_mean 0.001
_refine_ls_structure_factor_coef Fsqd
_refine_ls_weighting_details 'calc w=1/[\s^2^(Fo^2^)+(0.0825P)^2^+0.7097P] where P=(Fo^2^+2Fc^2^)/3'
_refine_ls_weighting_scheme calc
_refine_ls_wR_factor_gt 0.1290
_refine_ls_wR_factor_ref 0.1451
_reflns_number_gt 7152
_reflns_number_total 9528
_reflns_threshold_expression >2sigma(I)
_cod_data_source_file ja307466s_si_002.cif
_cod_data_source_block kn11
_cod_original_cell_volume 3841.0(11)
_cod_database_code 4118864

loop_
_symmetry_equiv_pos_as_xyz
'x, y, z'
'-x+1/2, y+1/2, -z+1/2'
'-x, -y, -z'
'x-1/2, -y-1/2, z-1/2'

loop_
_atom_site_label
_atom_site_type_symbol
_atom_site_fract_x
_atom_site_fract_y
_atom_site_fract_z
_atom_site_U_iso_or_equiv
_atom_site_adp_type
_atom_site_occupancy
_atom_site_symmetry_multiplicity
_atom_site_calc_flag
_atom_site_refinement_flags
P1 P 0.53294(3) 0.82159(2) 0.137693(15) 0.02280(10) Uani 1 1 d .
O1 O 0.66392(14) 0.21578(11) 0.10584(6) 0.0607(4) Uani 1 1 d .
H1O H 0.587(3) 0.221(2) 0.1226(13) 0.100 Uiso 1 1 d .
O2 O 0.46850(12) 0.22940(9) 0.14865(7) 0.0559(4) Uani 1 1 d .
O3 O 0.31721(13) 0.13075(12) 0.08850(9) 0.0746(5) Uani 1 1 d .
H3O H 0.3727 0.1665 0.1140 0.100 Uiso 1 1 d .
O4 O 0.54260(14) 0.19336(15) 0.25947(8) 0.0812(5) Uani 1 1 d .
H4O H 0.5118 0.2068 0.2156 0.100 Uiso 1 1 d .
N1 N 0.61654(10) 0.73095(8) 0.13965(5) 0.0269(3) Uani 1 1 d .
N2 N 0.45608(10) 0.82439(8) 0.07455(5) 0.0261(2) Uani 1 1 d .
N3 N 0.45466(10) 0.80990(8) 0.19643(5) 0.0272(3) Uani 1 1 d .
N4 N 0.60404(10) 0.91874(8) 0.14125(5) 0.0249(2) Uani 1 1 d .
C1 C 0.67533(15) 0.70496(12) 0.19774(7) 0.0341(3) Uani 1 1 d .
H1C H 0.7561(17) 0.7039(13) 0.1956(8) 0.041(5) Uiso 1 1 d .
H1B H 0.6514(17) 0.6451(15) 0.2118(9) 0.047(5) Uiso 1 1 d .
H1A H 0.6606(16) 0.7491(14) 0.2307(9) 0.045(5) Uiso 1 1 d .
C1S C 0.73744(19) 0.27151(17) 0.14053(9) 0.0604(6) Uani 1 1 d .
H1S1 H 0.7439 0.3323 0.1213 0.091 Uiso 1 1 calc R
H1S2 H 0.8112 0.2419 0.1439 0.091 Uiso 1 1 calc R
H1S3 H 0.7088 0.2794 0.1807 0.091 Uiso 1 1 calc R
C2 C 0.64853(13) 0.67800(10) 0.08529(7) 0.0298(3) Uani 1 1 d .
H2 H 0.5948(15) 0.6955(12) 0.0537(8) 0.032(4) Uiso 1 1 d .
C2S C 0.4379(3) 0.32216(18) 0.14024(16) 0.0911(10) Uani 1 1 d .
H2S1 H 0.4250 0.3508 0.1790 0.137 Uiso 1 1 d .
H2S2 H 0.3699 0.3258 0.1142 0.137 Uiso 1 1 d .
H2S3 H 0.4987 0.3554 0.1211 0.137 Uiso 1 1 d .
C3 C 0.76721(16) 0.70054(14) 0.06639(9) 0.0436(4) Uani 1 1 d .
H3B H 0.8162(19) 0.6817(15) 0.0968(10) 0.053(6) Uiso 1 1 d .
H3A H 0.7706(17) 0.7696(16) 0.0588(9) 0.052(6) Uiso 1 1 d .
C3S C 0.21399(19) 0.14262(17) 0.11283(13) 0.0704(7) Uani 1 1 d .
H3S1 H 0.2247 0.1546 0.1560 0.106 Uiso 1 1 d .
H3S2 H 0.1693 0.0862 0.1065 0.106 Uiso 1 1 d .
H3S3 H 0.1754 0.1953 0.0934 0.106 Uiso 1 1 d .
C4 C 0.7951(2) 0.64701(16) 0.00920(10) 0.0546(5) Uani 1 1 d .
H4B H 0.743(2) 0.6685(16) -0.0261(11) 0.063(7) Uiso 1 1 d .
H4A H 0.869(2) 0.6621(18) -0.0059(12) 0.079(8) Uiso 1 1 d .
C4S C 0.4677(2) 0.22400(18) 0.29882(12) 0.0699(7) Uani 1 1 d .
H4S1 H 0.4763 0.1883 0.3362 0.105 Uiso 1 1 calc R
H4S2 H 0.3917 0.2159 0.2813 0.105 Uiso 1 1 calc R
H4S3 H 0.4812 0.2898 0.3074 0.105 Uiso 1 1 calc R
C5 C 0.7779(2) 0.54252(16) 0.01692(11) 0.0630(6) Uani 1 1 d .
H5B H 0.836(2) 0.5209(16) 0.0501(11) 0.068(7) Uiso 1 1 d .
H5A H 0.794(2) 0.5105(18) -0.0231(12) 0.079(8) Uiso 1 1 d .
C6 C 0.6586(2) 0.52171(14) 0.03480(11) 0.0594(6) Uani 1 1 d .
H6A H 0.6045(19) 0.5434(15) -0.0010(10) 0.057(6) Uiso 1 1 d .
H6B H 0.648(2) 0.457(2) 0.0414(13) 0.091(9) Uiso 1 1 d .
C7 C 0.63209(19) 0.57317(12) 0.09357(9) 0.0456(4) Uani 1 1 d .
H7B H 0.6842(19) 0.5500(15) 0.1274(10) 0.058(6) Uiso 1 1 d .
H7A H 0.556(2) 0.5619(15) 0.1080(10) 0.058(6) Uiso 1 1 d .
C8 C 0.50950(14) 0.85341(13) 0.01846(7) 0.0324(3) Uani 1 1 d .
H8C H 0.5887(16) 0.8488(13) 0.0238(8) 0.038(5) Uiso 1 1 d .
H8B H 0.4850(17) 0.8133(14) -0.0145(9) 0.046(5) Uiso 1 1 d .
H8A H 0.4907(17) 0.9180(15) 0.0084(9) 0.049(5) Uiso 1 1 d .
C9 C 0.33189(12) 0.81233(10) 0.07051(6) 0.0258(3) Uani 1 1 d .
H9 H 0.3083(14) 0.8102(11) 0.1126(8) 0.029(4) Uiso 1 1 d .
C10 C 0.29556(14) 0.72099(11) 0.03946(8) 0.0349(3) Uani 1 1 d .
H10B H 0.3232(16) 0.7219(13) -0.0013(9) 0.040(5) Uiso 1 1 d .
H10A H 0.3319(15) 0.6677(13) 0.0606(8) 0.037(5) Uiso 1 1 d .
C11 C 0.16706(16) 0.71101(15) 0.03792(11) 0.0506(5) Uani 1 1 d .
H11B H 0.1422(19) 0.7039(16) 0.0758(11) 0.058(7) Uiso 1 1 d .
H11A H 0.144(2) 0.6540(18) 0.0141(11) 0.072(7) Uiso 1 1 d .
C12 C 0.10727(16) 0.79510(15) 0.00902(10) 0.0524(5) Uani 1 1 d .
H12B H 0.025(2) 0.7875(16) 0.0118(10) 0.062(6) Uiso 1 1 d .
H12A H 0.1309(18) 0.8011(15) -0.0374(11) 0.057(6) Uiso 1 1 d .
C13 C 0.14623(15) 0.88498(14) 0.03998(9) 0.0444(4) Uani 1 1 d .
H13B H 0.1057(16) 0.9394(14) 0.0199(9) 0.044(5) Uiso 1 1 d .
H13A H 0.1233(18) 0.8848(15) 0.0824(10) 0.057(6) Uiso 1 1 d .
C14 C 0.27423(13) 0.89535(11) 0.03893(8) 0.0335(3) Uani 1 1 d .
H14B H 0.2949(15) 0.8988(12) -0.0028(9) 0.036(5) Uiso 1 1 d .
H14A H 0.3005(15) 0.9553(14) 0.0584(8) 0.041(5) Uiso 1 1 d .
C15 C 0.39992(15) 0.71980(11) 0.20794(8) 0.0357(3) Uani 1 1 d .
H15C H 0.4174(18) 0.6764(14) 0.1781(10) 0.051(6) Uiso 1 1 d .
H15B H 0.4286(17) 0.6947(14) 0.2457(10) 0.046(5) Uiso 1 1 d .
H15A H 0.3186(18) 0.7249(14) 0.2071(9) 0.045(5) Uiso 1 1 d .
C16 C 0.42913(13) 0.88823(11) 0.23764(6) 0.0299(3) Uani 1 1 d .
H16 H 0.4767(14) 0.9396(12) 0.2274(7) 0.028(4) Uiso 1 1 d .
C17 C 0.30758(16) 0.92132(16) 0.23055(10) 0.0498(5) Uani 1 1 d .
H17B H 0.290(2) 0.9363(17) 0.1886(12) 0.067(7) Uiso 1 1 d .
H17A H 0.2599(19) 0.8737(16) 0.2403(10) 0.053(6) Uiso 1 1 d .
C18 C 0.2894(2) 1.00685(18) 0.27056(12) 0.0641(6) Uani 1 1 d .
H18A H 0.340(2) 1.0596(19) 0.2574(11) 0.078(8) Uiso 1 1 d .
H18B H 0.207(2) 1.0206(19) 0.2707(12) 0.087(8) Uiso 1 1 d .
C19 C 0.3239(2) 0.98767(19) 0.33646(11) 0.0679(7) Uani 1 1 d .
H19A H 0.277(2) 0.9376(18) 0.3535(11) 0.069(7) Uiso 1 1 d .
H19B H 0.317(2) 1.0448(18) 0.3622(11) 0.075(7) Uiso 1 1 d .
C20 C 0.4443(2) 0.95231(18) 0.34302(9) 0.0603(6) Uani 1 1 d .
H20B H 0.501(2) 1.0049(19) 0.3312(11) 0.074(7) Uiso 1 1 d .
H20A H 0.461(2) 0.9348(19) 0.3844(13) 0.086(8) Uiso 1 1 d .
C21 C 0.4610(2) 0.86549(15) 0.30365(8) 0.0488(5) Uani 1 1 d .
H21B H 0.539(2) 0.8426(16) 0.3073(10) 0.060(6) Uiso 1 1 d .
H21A H 0.411(2) 0.8125(16) 0.3166(10) 0.064(7) Uiso 1 1 d .
C22 C 0.54519(13) 1.00832(10) 0.12925(7) 0.0307(3) Uani 1 1 d .
H22C H 0.4635(16) 0.9990(12) 0.1225(8) 0.037(5) Uiso 1 1 d .
H22B H 0.5767(16) 1.0392(13) 0.0946(9) 0.042(5) Uiso 1 1 d .
H22A H 0.5535(16) 1.0486(14) 0.1637(9) 0.043(5) Uiso 1 1 d .
C23 C 0.72641(11) 0.92479(9) 0.15733(6) 0.0241(3) Uani 1 1 d .
H23 H 0.7558(13) 0.8610(12) 0.1575(7) 0.023(4) Uiso 1 1 d .
C24 C 0.75189(13) 0.96487(11) 0.22077(7) 0.0308(3) Uani 1 1 d .
H24B H 0.7232(15) 1.0285(13) 0.2228(8) 0.036(5) Uiso 1 1 d .
H24A H 0.7090(15) 0.9293(12) 0.2505(8) 0.034(4) Uiso 1 1 d .
C25 C 0.87917(14) 0.96103(13) 0.23544(8) 0.0392(4) Uani 1 1 d .
H25A H 0.9037(15) 0.8964(13) 0.2367(8) 0.033(4) Uiso 1 1 d .
H25A H 0.8952(16) 0.9868(14) 0.2783(9) 0.050(5) Uiso 1 1 d .
C26 C 0.94467(15) 1.01284(14) 0.18819(9) 0.0468(4) Uani 1 1 d .
H26B H 0.9282(17) 1.0795(16) 0.1887(9) 0.050(6) Uiso 1 1 d .
H26A H 1.024(2) 1.0062(16) 0.1983(10) 0.062(6) Uiso 1 1 d .
C27 C 0.91542(14) 0.97656(13) 0.12462(9) 0.0413(4) Uani 1 1 d .
H27B H 0.9523(17) 1.0125(14) 0.0941(9) 0.050(6) Uiso 1 1 d .
H27A H 0.9425(17) 0.9108(15) 0.1220(9) 0.051(6) Uiso 1 1 d .
C28 C 0.78815(13) 0.98028(11) 0.11005(7) 0.0317(3) Uani 1 1 d .
H28B H 0.7633(14) 1.0441(13) 0.1094(8) 0.033(4) Uiso 1 1 d .
H28A H 0.7681(14) 0.9525(12) 0.0691(8) 0.035(4) Uiso 1 1 d .

loop_
_atom_site_aniso_label
_atom_site_aniso_U_11
_atom_site_aniso_U_22
_atom_site_aniso_U_33
_atom_site_aniso_U_23
_atom_site_aniso_U_13
_atom_site_aniso_U_12
P1 0.02621(18) 0.02085(17) 0.02115(17) 0.00156(12) -0.00074(13) 0.00044(13)
O1 0.0681(10) 0.0661(9) 0.0484(8) -0.0210(7) 0.0080(7) -0.0227(8)
O2 0.0517(8) 0.0495(8) 0.0653(9) -0.0130(7) -0.0103(7) 0.0086(6)
O3 0.0468(8) 0.0750(11) 0.1028(13) -0.0389(10) 0.0138(8) -0.0029(7)
O4 0.0561(10) 0.1214(16) 0.0662(11) 0.0073(10) 0.0029(8) 0.0184(10)
N1 0.0329(6) 0.0230(6) 0.0244(6) 0.0000(4) -0.0029(5) 0.0043(5)
N2 0.0265(6) 0.0300(6) 0.0217(5) 0.0032(4) -0.0005(4) -0.0006(5)
N3 0.0333(6) 0.0243(6) 0.0239(6) 0.0014(4) 0.0023(5) -0.0025(5)
N4 0.0252(6) 0.0203(5) 0.0291(6) 0.0030(4) -0.0012(5) 0.0014(4)
C1 0.0412(9) 0.0292(8) 0.0309(8) 0.0032(6) -0.0069(7) 0.0064(7)
C1S 0.0635(13) 0.0704(14) 0.0461(11) -0.0126(10) -0.0082(9) -0.0134(11)
C2 0.0344(8) 0.0249(7) 0.0297(7) -0.0036(6) -0.0008(6) 0.0020(6)
C2S 0.0874(19) 0.0603(15) 0.120(2) -0.0253(15) -0.0482(18) 0.0262(13)
C3 0.0385(9) 0.0442(10) 0.0485(10) -0.0128(8) 0.0069(8) -0.0017(8)
C3S 0.0486(12) 0.0645(14) 0.0999(19) 0.0004(13) 0.0212(12) 0.0017(11)
C4 0.0537(12) 0.0585(12) 0.0529(12) -0.0165(10) 0.0170(10) 0.0002(10)
C4S 0.0646(14) 0.0739(16) 0.0720(15) -0.0085(12) 0.0123(12) -0.0255(12)
C5 0.0784(16) 0.0538(12) 0.0574(13) -0.0198(10) 0.0113(12) 0.0196(11)
C6 0.0921(17) 0.0323(10) 0.0546(12) -0.0151(9) 0.0121(12) -0.0034(10)
C7 0.0646(13) 0.0259(8) 0.0469(10) -0.0067(7) 0.0109(9) -0.0032(8)
C8 0.0328(8) 0.0406(9) 0.0238(7) 0.0052(6) 0.0012(6) -0.0023(7)
C9 0.0260(7) 0.0265(7) 0.0249(7) -0.0007(5) 0.0000(5) 0.0006(5)
C10 0.0374(8) 0.0276(8) 0.0391(9) -0.0026(6) -0.0043(7) -0.0009(6)
C11 0.0403(10) 0.0472(11) 0.0637(13) -0.0032(10) -0.0043(9) -0.0136(8)
C12 0.0284(9) 0.0648(13) 0.0631(13) -0.0044(10) -0.0093(8) -0.0025(8)
C13 0.0323(8) 0.0516(10) 0.0488(10) -0.0022(8) -0.0019(7) 0.0105(8)
C14 0.0338(8) 0.0302(8) 0.0360(8) -0.0007(6) -0.0037(6) 0.0057(6)
C15 0.0423(9) 0.0288(8) 0.0366(9) 0.0062(7) 0.0075(7) -0.0049(7)
C16 0.0325(8) 0.0326(7) 0.0248(7) -0.0031(6) 0.0033(6) -0.0040(6)
C17 0.0371(10) 0.0545(12) 0.0573(12) -0.0263(10) -0.0030(8) 0.0043(9)
C18 0.0490(12) 0.0668(14) 0.0764(15) -0.0396(12) 0.0031(11) 0.0081(11)
C19 0.0712(15) 0.0719(15) 0.0632(14) -0.0367(12) 0.0317(12) -0.0246(12)
C20 0.0800(16) 0.0718(14) 0.0291(9) -0.0151(9) 0.0027(9) -0.0149(12)
C21 0.0637(13) 0.0573(12) 0.0253(8) -0.0007(8) 0.0012(8) -0.0035(10)
C22 0.0324(8) 0.0227(7) 0.0367(8) 0.0043(6) -0.0017(6) 0.0033(6)
C23 0.0242(6) 0.0222(6) 0.0258(6) -0.0006(5) 0.0007(5) 0.0014(5)
C24 0.0323(8) 0.0318(8) 0.0281(7) -0.0033(6) -0.0013(6) 0.0017(6)
C25 0.0370(9) 0.0391(9) 0.0401(9) -0.0079(7) -0.0116(7) 0.0050(7)
C26 0.0303(9) 0.0474(11) 0.0620(12) -0.0039(9) -0.0060(8) -0.0045(7)
C27 0.0307(8) 0.0438(10) 0.0503(10) 0.0021(8) 0.0101(7) -0.0007(7)
C28 0.0324(8) 0.0331(8) 0.0299(7) 0.0012(6) 0.0051(6) -0.0014(6)

loop_
_atom_type_symbol
_atom_type_description
_atom_type_scat_dispersion_real
_atom_type_scat_dispersion_imag
_atom_type_scat_source
C C 0.0033 0.0016 'International Tables Vol C Tables 4.2.6.8 and 6.1.1.4'
H H 0.0000 0.0000 'International Tables Vol C Tables 4.2.6.8 and 6.1.1.4'
N N 0.0061 0.0033 'International Tables Vol C Tables 4.2.6.8 and 6.1.1.4'
O O 0.0106 0.0060 'International Tables Vol C Tables 4.2.6.8 and 6.1.1.4'
P P 0.1023 0.0942 'International Tables Vol C Tables 4.2.6.8 and 6.1.1.4'

loop_
_geom_angle_atom_site_label_1
_geom_angle_atom_site_label_2
_geom_angle_atom_site_label_3
_geom_angle
N4 P1 N2 106.74(6)
N4 P1 N1 111.34(6)
N2 P1 N1 110.88(6)
N4 P1 N3 111.18(6)
N2 P1 N3 111.42(6)
N1 P1 N3 105.37(6)
C1 N1 C2 116.51(12)
C1 N1 P1 118.90(10)
C2 N1 P1 124.22(9)
C8 N2 C9 116.59(11)
C8 N2 P1 118.68(10)
C9 N2 P1 124.19(9)
C15 N3 C16 116.72(12)
C15 N3 P1 119.86(10)
C16 N3 P1 123.31(10)
C22 N4 C23 116.25(11)
C22 N4 P1 119.51(10)
C23 N4 P1 124.22(9)
N1 C2 C3 112.98(12)
N1 C2 C7 111.39(13)
C3 C2 C7 111.51(15)
C2 C3 C4 111.18(15)
C5 C4 C3 111.35(19)
C4 C5 C6 110.75(18)
C5 C6 C7 110.99(18)
C2 C7 C6 109.63(16)
N2 C9 C14 111.12(12)
N2 C9 C10 112.62(12)
C14 C9 C10 110.46(12)
C9 C10 C11 110.42(14)
C12 C11 C10 112.31(16)
C13 C12 C11 110.74(16)
C12 C13 C14 110.90(15)
C9 C14 C13 110.03(14)
N3 C16 C17 113.13(12)
N3 C16 C21 112.23(13)
C17 C16 C21 110.80(16)
C16 C17 C18 110.44(15)
C19 C18 C17 111.8(2)
C20 C19 C18 111.15(18)
C19 C20 C21 111.25(18)
C16 C21 C20 109.74(17)
N4 C23 C28 111.31(11)
N4 C23 C24 112.91(11)
C28 C23 C24 110.64(12)
C25 C24 C23 109.25(13)
C26 C25 C24 111.61(14)
C27 C26 C25 111.49(15)
C26 C27 C28 111.16(15)
C23 C28 C27 109.84(13)

loop_
_geom_bond_atom_site_label_1
_geom_bond_atom_site_label_2
_geom_bond_distance
P1 N4 1.6386(12)
P1 N2 1.6441(12)
P1 N1 1.6448(12)
P1 N3 1.6553(13)
O1 C1S 1.397(2)
O2 C2S 1.397(3)
O3 C3S 1.384(3)
O4 C4S 1.358(3)
N1 C1 1.4911(18)
N1 C2 1.4977(19)
N2 C8 1.4916(19)
N2 C9 1.4946(18)
N3 C15 1.4826(19)
N3 C16 1.4966(19)
N4 C22 1.4888(18)
N4 C23 1.4931(17)
C2 C3 1.536(2)
C2 C7 1.536(2)
C3 C4 1.540(3)
C4 C5 1.531(3)
C5 C6 1.530(4)
C6 C7 1.552(3)
C9 C14 1.535(2)
C9 C10 1.540(2)
C10 C11 1.543(3)
C11 C12 1.533(3)
C12 C13 1.530(3)
C13 C14 1.540(2)
C16 C17 1.532(2)
C16 C21 1.537(2)
C17 C18 1.543(3)
C18 C19 1.532(4)
C19 C20 1.529(4)
C20 C21 1.547(3)
C23 C28 1.540(2)
C23 C24 1.544(2)
C24 C25 1.543(2)
C25 C26 1.537(3)
C26 C27 1.535(3)
C27 C28 1.543(2)

loop_
_geom_hbond_atom_site_label_D
_geom_hbond_atom_site_label_H
_geom_hbond_atom_site_label_A
_geom_hbond_distance_DH
_geom_hbond_distance_HA
_geom_hbond_distance_DA
_geom_hbond_angle_DHA
O1 H1O O2 1.02(3) 1.56(3) 2.576(2) 180(3)
O3 H3O O2 0.9959(16) 1.6274(14) 2.619(2) 173.59(13)
O4 H4O O2 1.0463(18) 1.5896(15) 2.635(2) 178.10(13)
